data_7013173
loop_
_publ_author_name
'Berry, John F.'
'Albert Cotton, F.'
'Murillo, Carlos A.'

_publ_section_title
;
 Making connections with molecular wires: extending tri-nickel chains
 with axial cyanide, dicyanamide, and phenylacetylide ligands
;
_journal_coden_ASTM DTARAF
_journal_issue 15
_journal_name_full 'Dalton Transactions'
_journal_page_first 3015
_journal_page_last 3021
_journal_paper_doi 10.1039/b305258c
_journal_year 2003
_chemical_formula_moiety 'Ni3(C10H8N3)4(N3C2)2 (CH2Cl2)2.5'
_chemical_formula_sum 'C46.5 H37 Cl5 N18 Ni3'
_chemical_formula_weight 1201.32
_chemical_melting_point ?
_chemical_name_common Ni3(dpa)4(NCNCN)2,(CH2Cl2)2.5
_space_group_IT_number 2
_symmetry_cell_setting triclinic
_symmetry_space_group_name_Hall '-P 1'
_symmetry_space_group_name_H-M 'P -1'
_atom_sites_solution_hydrogens geom
_atom_sites_solution_primary direct
_atom_sites_solution_secondary difmap
_audit_creation_method SHELXL-97
_cell_angle_alpha 102.8300(10)
_cell_angle_beta 91.261(2)
_cell_angle_gamma 111.5660(10)
_cell_formula_units_Z 2
_cell_length_a 11.3181(8)
_cell_length_b 11.9122(9)
_cell_length_c 20.7918(15)
_cell_measurement_reflns_used 5247
_cell_measurement_temperature 293(2)
_cell_measurement_theta_max 55
_cell_measurement_theta_min 5
_cell_volume 2525.2(3)
_computing_cell_refinement SAINT
_computing_data_collection SMART
_computing_data_reduction SAINT
_computing_structure_refinement 'SHELXL-97 (Sheldrick, 1997)'
_computing_structure_solution 'SHELXS-97 (Sheldrick, 1990)'
_diffrn_ambient_temperature 293(2)
_diffrn_measured_fraction_theta_full 0.950
_diffrn_measured_fraction_theta_max 0.950
_diffrn_measurement_device_type 'Bruker SMART 1000'
_diffrn_measurement_method \w-scans
_diffrn_radiation_monochromator graphite
_diffrn_radiation_source 'normal-focus sealed tube'
_diffrn_radiation_type MoK\a
_diffrn_radiation_wavelength 0.71073
_diffrn_reflns_av_R_equivalents 0.0257
_diffrn_reflns_av_sigmaI/netI 0.0581
_diffrn_reflns_limit_h_max 14
_diffrn_reflns_limit_h_min -12
_diffrn_reflns_limit_k_max 15
_diffrn_reflns_limit_k_min -14
_diffrn_reflns_limit_l_max 23
_diffrn_reflns_limit_l_min -26
_diffrn_reflns_number 17215
_diffrn_reflns_theta_full 27.56
_diffrn_reflns_theta_max 27.56
_diffrn_reflns_theta_min 1.90
_diffrn_standards_number 0
_exptl_absorpt_coefficient_mu 1.426
_exptl_absorpt_correction_T_max 0.9067
_exptl_absorpt_correction_T_min 0.6742
_exptl_absorpt_correction_type multi-scan
_exptl_crystal_colour purple
_exptl_crystal_density_diffrn 1.580
_exptl_crystal_density_meas ?
_exptl_crystal_density_method .
_exptl_crystal_description plate
_exptl_crystal_F_000 1222
_exptl_crystal_size_max 0.30
_exptl_crystal_size_mid 0.20
_exptl_crystal_size_min 0.07
_refine_diff_density_max 0.829
_refine_diff_density_min -0.983
_refine_diff_density_rms 0.095
_refine_ls_extinction_method none
_refine_ls_goodness_of_fit_ref 1.039
_refine_ls_hydrogen_treatment noref
_refine_ls_matrix_type full
_refine_ls_number_parameters 661
_refine_ls_number_reflns 11074
_refine_ls_number_restraints 14
_refine_ls_restrained_S_all 1.040
_refine_ls_R_factor_all 0.0943
_refine_ls_R_factor_gt 0.0583
_refine_ls_shift/su_max 0.001
_refine_ls_shift/su_mean 0.000
_refine_ls_structure_factor_coef Fsqd
_refine_ls_weighting_details 'calc w=1/[\s^2^(Fo^2^)+(0.0448P)^2^+6.6699P] where P=(Fo^2^+2Fc^2^)/3'
_refine_ls_weighting_scheme calc
_refine_ls_wR_factor_gt 0.1207
_refine_ls_wR_factor_ref 0.1397
_reflns_number_gt 7551
_reflns_number_total 11074
_reflns_threshold_expression I>2sigma(I)
_cod_data_source_file b305258c.txt
_cod_data_source_block Compound_4
_cod_depositor_comments
;
The following automatic conversions were performed:
'_symmetry_cell_setting' value 'Triclinic' changed to 'triclinic'
according to '/home/adriana/struct/CIF-dictionaries/cif_core.dic'
dictionary named 'cif_core.dic' version 2.4.1 from 2010-06-29.

Automatic conversion script
Id: cif_fix_enum 1555 2011-01-17 13:19:09Z saulius 

The following automatic conversions were performed:

'_chemical_melting_point' value 'not measured' was changed to '?' -
the value is undefined or not given.

Automatic conversion script
Id: cif_fix_values 1569 2011-02-09 13:29:24Z adriana 
;
_cod_original_formula_sum 'C46.50 H37 Cl5 N18 Ni3'
_cod_database_code 7013173

loop_
_symmetry_equiv_pos_as_xyz
'x, y, z'
'-x, -y, -z'

loop_
_atom_site_label
_atom_site_type_symbol
_atom_site_fract_x
_atom_site_fract_y
_atom_site_fract_z
_atom_site_U_iso_or_equiv
_atom_site_adp_type
_atom_site_occupancy
_atom_site_symmetry_multiplicity
_atom_site_calc_flag
_atom_site_refinement_flags
_atom_site_disorder_assembly
_atom_site_disorder_group
Ni1 Ni 0.22656(5) 0.71220(5) 0.17815(3) 0.02427(14) Uani 1 1 d . . .
Ni2 Ni 0.10012(5) 0.71420(5) 0.26950(3) 0.01944(12) Uani 1 1 d . . .
Ni3 Ni -0.02418(5) 0.71814(5) 0.36190(3) 0.02194(13) Uani 1 1 d . . .
N1 N 0.1525(4) 0.5209(3) 0.17216(17) 0.0273(8) Uani 1 1 d . . .
N2 N -0.0104(3) 0.5492(3) 0.22953(17) 0.0246(8) Uani 1 1 d . . .
N3 N -0.1697(3) 0.5790(3) 0.29043(18) 0.0257(8) Uani 1 1 d . . .
N4 N 0.0591(4) 0.6965(3) 0.12502(17) 0.0271(8) Uani 1 1 d . . .
N5 N -0.0037(3) 0.7722(3) 0.22498(17) 0.0237(8) Uani 1 1 d . . .
N6 N -0.0564(3) 0.8560(3) 0.32586(17) 0.0240(8) Uani 1 1 d . . .
N7 N 0.2752(3) 0.9037(3) 0.20575(17) 0.0264(8) Uani 1 1 d . . .
N8 N 0.2110(3) 0.8795(3) 0.30809(16) 0.0227(7) Uani 1 1 d . . .
N9 N 0.1473(3) 0.8555(3) 0.41092(17) 0.0240(8) Uani 1 1 d . . .
N10 N 0.3658(3) 0.7317(3) 0.25189(18) 0.0264(8) Uani 1 1 d . . .
N11 N 0.2029(3) 0.6555(3) 0.31452(17) 0.0236(8) Uani 1 1 d . . .
N12 N 0.0397(3) 0.5830(3) 0.37785(17) 0.0238(8) Uani 1 1 d . . .
N13 N 0.3296(4) 0.7028(4) 0.1015(2) 0.0403(10) Uani 1 1 d . A .
N14 N 0.4002(16) 0.6415(15) -0.0073(9) 0.050 Uiso 0.330(13) 1 d P A 1
N14A N 0.4406(16) 0.6263(13) 0.0137(8) 0.050 Uiso 0.421(13) 1 d P A 2
N14B N 0.501(2) 0.667(2) 0.0402(11) 0.050 Uiso 0.249(11) 1 d P A 3
N15 N 0.6022(7) 0.7439(8) -0.0463(3) 0.102(3) Uani 1 1 d . A .
N16 N -0.1344(4) 0.7216(3) 0.43896(19) 0.0294(8) Uani 1 1 d . B .
N17 N -0.276(5) 0.752(5) 0.519(3) 0.050 Uiso 0.126(14) 1 d P B 1
N17A N -0.342(2) 0.658(4) 0.4819(12) 0.050 Uiso 0.33(4) 1 d P B 2
N17B N -0.3247(17) 0.703(3) 0.4927(10) 0.050 Uiso 0.55(4) 1 d P B 3
N18 N -0.3936(5) 0.6364(6) 0.5941(3) 0.0663(15) Uani 1 1 d . B .
C1 C 0.3851(7) 0.6793(6) 0.0595(3) 0.0607(18) Uani 1 1 d . . .
C2 C 0.5267(7) 0.7001(7) -0.0170(3) 0.0633(18) Uani 1 1 d . . .
C3 C -0.2196(5) 0.7061(5) 0.4665(3) 0.0407(12) Uani 1 1 d . . .
C4 C -0.3572(5) 0.6614(6) 0.5457(3) 0.0469(14) Uani 1 1 d . . .
C11 C 0.0410(4) 0.4675(4) 0.1966(2) 0.0256(9) Uani 1 1 d . . .
C12 C -0.0093(5) 0.3395(4) 0.1926(3) 0.0392(12) Uani 1 1 d . . .
H12A H -0.0869 0.3032 0.2085 0.047 Uiso 1 1 calc R . .
C13 C 0.0566(6) 0.2682(5) 0.1653(3) 0.0457(13) Uani 1 1 d . . .
H13A H 0.0233 0.1828 0.1618 0.055 Uiso 1 1 calc R . .
C14 C 0.1734(5) 0.3239(5) 0.1428(2) 0.0407(12) Uani 1 1 d . . .
H14A H 0.2205 0.2772 0.1251 0.049 Uiso 1 1 calc R . .
C15 C 0.2175(5) 0.4487(4) 0.1473(2) 0.0319(10) Uani 1 1 d . . .
H15A H 0.2960 0.4861 0.1326 0.038 Uiso 1 1 calc R . .
C31 C -0.1392(4) 0.5148(4) 0.2356(2) 0.0263(9) Uani 1 1 d . . .
C32 C -0.2357(5) 0.4277(4) 0.1857(2) 0.0379(11) Uani 1 1 d . . .
H32A H -0.2146 0.3837 0.1480 0.046 Uiso 1 1 calc R . .
C33 C -0.3615(5) 0.4083(5) 0.1935(3) 0.0490(14) Uani 1 1 d . . .
H33A H -0.4260 0.3508 0.1610 0.059 Uiso 1 1 calc R . .
C34 C -0.3920(5) 0.4738(5) 0.2493(3) 0.0459(13) Uani 1 1 d . . .
H34A H -0.4767 0.4616 0.2552 0.055 Uiso 1 1 calc R . .
C35 C -0.2939(4) 0.5575(4) 0.2958(3) 0.0342(11) Uani 1 1 d . . .
H35A H -0.3144 0.6023 0.3335 0.041 Uiso 1 1 calc R . .
C41 C -0.0298(4) 0.7300(4) 0.1568(2) 0.0269(9) Uani 1 1 d . . .
C42 C -0.1451(5) 0.7133(5) 0.1217(2) 0.0378(12) Uani 1 1 d . . .
H42A H -0.2069 0.7347 0.1442 0.045 Uiso 1 1 calc R . .
C43 C -0.1663(6) 0.6653(5) 0.0543(3) 0.0521(16) Uani 1 1 d . . .
H43A H -0.2420 0.6543 0.0305 0.062 Uiso 1 1 calc R . .
C44 C -0.0727(6) 0.6333(5) 0.0220(3) 0.0505(15) Uani 1 1 d . . .
H44A H -0.0842 0.6012 -0.0237 0.061 Uiso 1 1 calc R . .
C45 C 0.0364(5) 0.6499(5) 0.0588(2) 0.0381(12) Uani 1 1 d . . .
H45A H 0.0985 0.6279 0.0369 0.046 Uiso 1 1 calc R . .
C61 C -0.0446(4) 0.8586(4) 0.2614(2) 0.0239(9) Uani 1 1 d . . .
C62 C -0.0614(4) 0.9544(4) 0.2377(2) 0.0305(10) Uani 1 1 d . . .
H62A H -0.0564 0.9547 0.1931 0.037 Uiso 1 1 calc R . .
C63 C -0.0854(5) 1.0471(4) 0.2807(2) 0.0342(11) Uani 1 1 d . . .
H63A H -0.0965 1.1107 0.2654 0.041 Uiso 1 1 calc R . .
C64 C -0.0929(5) 1.0456(4) 0.3469(2) 0.0335(11) Uani 1 1 d . . .
H64A H -0.1077 1.1083 0.3769 0.040 Uiso 1 1 calc R . .
C65 C -0.0779(4) 0.9493(4) 0.3670(2) 0.0267(9) Uani 1 1 d . . .
H65A H -0.0829 0.9483 0.4115 0.032 Uiso 1 1 calc R . .
C71 C 0.2611(4) 0.9586(4) 0.2676(2) 0.0248(9) Uani 1 1 d . . .
C72 C 0.2863(4) 1.0867(4) 0.2853(2) 0.0320(10) Uani 1 1 d . . .
H72A H 0.2762 1.1243 0.3279 0.038 Uiso 1 1 calc R . .
C73 C 0.3255(5) 1.1562(5) 0.2399(3) 0.0416(13) Uani 1 1 d . . .
H73A H 0.3425 1.2411 0.2516 0.050 Uiso 1 1 calc R . .
C74 C 0.3398(5) 1.0991(5) 0.1763(3) 0.0412(12) Uani 1 1 d . . .
H74A H 0.3668 1.1446 0.1447 0.049 Uiso 1 1 calc R . .
C75 C 0.3129(5) 0.9740(5) 0.1616(2) 0.0361(11) Uani 1 1 d . . .
H75A H 0.3210 0.9352 0.1188 0.043 Uiso 1 1 calc R . .
C91 C 0.2381(4) 0.9183(4) 0.3763(2) 0.0233(9) Uani 1 1 d . . .
C92 C 0.3546(4) 1.0103(4) 0.4092(2) 0.0309(10) Uani 1 1 d . . .
H92A H 0.4169 1.0524 0.3852 0.037 Uiso 1 1 calc R . .
C93 C 0.3759(5) 1.0376(4) 0.4770(2) 0.0351(11) Uani 1 1 d . . .
H93A H 0.4517 1.1000 0.4994 0.042 Uiso 1 1 calc R . .
C94 C 0.2839(5) 0.9717(4) 0.5124(2) 0.0341(11) Uani 1 1 d . . .
H94A H 0.2974 0.9879 0.5583 0.041 Uiso 1 1 calc R . .
C95 C 0.1728(4) 0.8823(4) 0.4775(2) 0.0306(10) Uani 1 1 d . . .
H95A H 0.1115 0.8374 0.5010 0.037 Uiso 1 1 calc R . .
C101 C 0.3314(4) 0.6948(4) 0.3076(2) 0.0246(9) Uani 1 1 d . . .
C102 C 0.4254(4) 0.7080(4) 0.3576(2) 0.0295(10) Uani 1 1 d . . .
H10A H 0.4015 0.6819 0.3960 0.035 Uiso 1 1 calc R . .
C103 C 0.5521(4) 0.7596(4) 0.3490(2) 0.0352(11) Uani 1 1 d . . .
H10B H 0.6149 0.7685 0.3815 0.042 Uiso 1 1 calc R . .
C104 C 0.5862(5) 0.7983(5) 0.2917(3) 0.0394(12) Uani 1 1 d . . .
H10C H 0.6716 0.8336 0.2850 0.047 Uiso 1 1 calc R . .
C105 C 0.4909(4) 0.7834(4) 0.2452(2) 0.0349(11) Uani 1 1 d . . .
H10D H 0.5137 0.8104 0.2069 0.042 Uiso 1 1 calc R . .
C121 C 0.1448(4) 0.5721(4) 0.35174(19) 0.0229(9) Uani 1 1 d . . .
C122 C 0.1821(5) 0.4744(4) 0.3582(2) 0.0330(10) Uani 1 1 d . . .
H12B H 0.2545 0.4675 0.3405 0.040 Uiso 1 1 calc R . .
C123 C 0.1100(5) 0.3897(4) 0.3910(3) 0.0376(12) Uani 1 1 d . . .
H12C H 0.1330 0.3240 0.3951 0.045 Uiso 1 1 calc R . .
C124 C 0.0032(5) 0.4009(4) 0.4181(2) 0.0370(11) Uani 1 1 d . . .
H12D H -0.0460 0.3445 0.4409 0.044 Uiso 1 1 calc R . .
C125 C -0.0273(5) 0.4986(4) 0.4100(2) 0.0314(10) Uani 1 1 d . . .
H12E H -0.0990 0.5067 0.4281 0.038 Uiso 1 1 calc R . .
C1S C -0.3614(6) 1.2984(6) 0.3687(3) 0.068(2) Uani 1 1 d D . .
H1SA H -0.4477 1.2947 0.3606 0.082 Uiso 1 1 calc R . .
H1SB H -0.3028 1.3729 0.3578 0.082 Uiso 1 1 calc R . .
Cl1 Cl -0.3467(2) 1.1667(3) 0.31752(15) 0.1162(9) Uani 1 1 d D . .
Cl2 Cl -0.32762(17) 1.3067(2) 0.45303(11) 0.0880(7) Uani 1 1 d D . .
C2S C -0.0887(8) 0.9370(19) 0.0039(8) 0.149(11) Uani 0.50 1 d PD . .
H2SA H -0.1532 0.9558 0.0291 0.179 Uiso 0.50 1 calc PR . .
H2SB H -0.1227 0.8485 -0.0172 0.179 Uiso 0.50 1 calc PR . .
Cl3 Cl 0.0523(2) 0.97627(19) 0.05838(10) 0.0859(6) Uani 1 1 d D . .
C3S C -0.3842(16) 1.0417(18) 0.0784(9) 0.147(8) Uiso 0.57 1 d PD C 1
H3SA H -0.4420 0.9689 0.0458 0.177 Uiso 0.57 1 calc PR C 1
H3SB H -0.4353 1.0806 0.1043 0.177 Uiso 0.57 1 calc PR C 1
Cl4 Cl -0.2960(4) 0.9929(4) 0.1327(2) 0.0897(13) Uiso 0.57 1 d PD C 1
Cl5 Cl -0.2809(4) 1.1494(3) 0.03607(19) 0.0771(10) Uiso 0.57 1 d PD C 1
C3SA C -0.2785(19) 1.0285(17) 0.0596(7) 0.087(6) Uiso 0.43 1 d PD D 2
H3SC H -0.1866 1.0594 0.0583 0.104 Uiso 0.43 1 calc PR D 2
H3SD H -0.3186 0.9465 0.0295 0.104 Uiso 0.43 1 calc PR D 2
Cl4A Cl -0.3221(6) 1.0311(6) 0.1434(3) 0.0990(19) Uiso 0.43 1 d PD D 2
Cl5A Cl -0.3453(7) 1.1340(6) 0.0441(3) 0.110(2) Uiso 0.43 1 d PD D 2

loop_
_atom_site_aniso_label
_atom_site_aniso_U_11
_atom_site_aniso_U_22
_atom_site_aniso_U_33
_atom_site_aniso_U_23
_atom_site_aniso_U_13
_atom_site_aniso_U_12
Ni1 0.0297(3) 0.0263(3) 0.0180(3) 0.0058(2) 0.0039(2) 0.0119(2)
Ni2 0.0220(3) 0.0184(3) 0.0174(3) 0.0034(2) 0.00003(19) 0.0079(2)
Ni3 0.0247(3) 0.0213(3) 0.0203(3) 0.0057(2) 0.0028(2) 0.0090(2)
N1 0.034(2) 0.028(2) 0.0217(19) 0.0064(15) -0.0006(15) 0.0149(17)
N2 0.0268(19) 0.0186(18) 0.0258(19) 0.0016(15) -0.0001(15) 0.0081(15)
N3 0.0253(19) 0.0213(18) 0.029(2) 0.0066(15) 0.0016(15) 0.0069(15)
N4 0.037(2) 0.0257(19) 0.0208(18) 0.0046(15) 0.0009(15) 0.0149(17)
N5 0.0283(19) 0.0213(18) 0.0214(18) 0.0036(14) -0.0012(14) 0.0105(15)
N6 0.0260(19) 0.0212(18) 0.0245(19) 0.0050(15) 0.0003(14) 0.0093(15)
N7 0.030(2) 0.029(2) 0.0202(18) 0.0060(15) 0.0011(15) 0.0118(16)
N8 0.0244(18) 0.0228(18) 0.0177(17) 0.0034(14) -0.0011(14) 0.0064(15)
N9 0.0252(18) 0.0229(18) 0.0244(19) 0.0074(15) 0.0022(14) 0.0088(15)
N10 0.030(2) 0.0245(19) 0.0246(19) 0.0040(15) 0.0021(15) 0.0119(16)
N11 0.0251(18) 0.0246(19) 0.0246(19) 0.0055(15) 0.0015(14) 0.0137(15)
N12 0.0285(19) 0.0220(18) 0.0192(18) 0.0042(14) 0.0007(14) 0.0082(15)
N13 0.055(3) 0.047(3) 0.024(2) 0.0149(19) 0.0112(19) 0.021(2)
N15 0.080(5) 0.172(8) 0.061(4) 0.043(5) 0.038(4) 0.048(5)
N16 0.029(2) 0.031(2) 0.033(2) 0.0179(17) 0.0070(17) 0.0112(17)
N18 0.066(4) 0.100(5) 0.053(3) 0.025(3) 0.022(3) 0.050(3)
C1 0.087(5) 0.055(4) 0.049(4) 0.019(3) 0.044(4) 0.031(4)
C2 0.067(4) 0.105(6) 0.037(3) 0.032(4) 0.026(3) 0.045(4)
C3 0.045(3) 0.049(3) 0.041(3) 0.021(3) 0.017(2) 0.027(3)
C4 0.041(3) 0.061(4) 0.049(3) 0.018(3) 0.015(3) 0.028(3)
C11 0.034(2) 0.025(2) 0.019(2) 0.0041(17) 0.0015(17) 0.0141(19)
C12 0.048(3) 0.027(3) 0.041(3) 0.007(2) 0.009(2) 0.013(2)
C13 0.071(4) 0.024(2) 0.046(3) 0.007(2) 0.017(3) 0.022(3)
C14 0.059(3) 0.036(3) 0.036(3) 0.010(2) 0.013(2) 0.029(3)
C15 0.043(3) 0.037(3) 0.021(2) 0.0062(19) 0.0031(19) 0.022(2)
C31 0.027(2) 0.021(2) 0.029(2) 0.0065(18) -0.0005(18) 0.0062(18)
C32 0.038(3) 0.031(3) 0.033(3) -0.001(2) -0.002(2) 0.006(2)
C33 0.033(3) 0.039(3) 0.054(4) -0.001(3) -0.013(2) -0.002(2)
C34 0.024(2) 0.044(3) 0.060(4) 0.007(3) -0.002(2) 0.007(2)
C35 0.030(2) 0.031(3) 0.043(3) 0.011(2) 0.006(2) 0.012(2)
C41 0.038(3) 0.021(2) 0.022(2) 0.0057(18) -0.0012(18) 0.0125(19)
C42 0.041(3) 0.038(3) 0.034(3) 0.002(2) -0.011(2) 0.020(2)
C43 0.066(4) 0.048(3) 0.041(3) -0.003(3) -0.023(3) 0.031(3)
C44 0.082(4) 0.049(3) 0.025(3) -0.006(2) -0.014(3) 0.039(3)
C45 0.058(3) 0.038(3) 0.022(2) 0.003(2) -0.001(2) 0.026(3)
C61 0.022(2) 0.020(2) 0.027(2) 0.0039(17) -0.0017(17) 0.0073(17)
C62 0.042(3) 0.027(2) 0.028(2) 0.0112(19) 0.007(2) 0.016(2)
C63 0.043(3) 0.026(2) 0.041(3) 0.014(2) 0.008(2) 0.018(2)
C64 0.039(3) 0.025(2) 0.039(3) 0.006(2) 0.010(2) 0.015(2)
C65 0.031(2) 0.023(2) 0.024(2) 0.0026(18) 0.0054(18) 0.0097(18)
C71 0.022(2) 0.024(2) 0.025(2) 0.0065(18) -0.0032(17) 0.0051(17)
C72 0.036(3) 0.025(2) 0.032(3) 0.006(2) 0.002(2) 0.010(2)
C73 0.045(3) 0.029(3) 0.048(3) 0.015(2) -0.001(2) 0.008(2)
C74 0.049(3) 0.038(3) 0.039(3) 0.023(2) 0.007(2) 0.011(2)
C75 0.041(3) 0.038(3) 0.029(3) 0.016(2) 0.006(2) 0.012(2)
C91 0.028(2) 0.020(2) 0.022(2) 0.0044(17) 0.0006(17) 0.0099(17)
C92 0.026(2) 0.030(2) 0.027(2) 0.0025(19) 0.0000(18) 0.0014(19)
C93 0.032(3) 0.032(3) 0.032(3) -0.001(2) -0.007(2) 0.008(2)
C94 0.043(3) 0.038(3) 0.018(2) 0.002(2) -0.002(2) 0.015(2)
C95 0.034(2) 0.034(3) 0.023(2) 0.0087(19) 0.0034(19) 0.012(2)
C101 0.025(2) 0.023(2) 0.026(2) 0.0014(17) -0.0005(17) 0.0119(18)
C102 0.034(2) 0.030(2) 0.024(2) 0.0041(19) -0.0013(18) 0.015(2)
C103 0.031(3) 0.034(3) 0.039(3) -0.001(2) -0.007(2) 0.016(2)
C104 0.025(2) 0.042(3) 0.049(3) 0.008(2) 0.004(2) 0.011(2)
C105 0.032(3) 0.036(3) 0.037(3) 0.008(2) 0.008(2) 0.014(2)
C121 0.028(2) 0.025(2) 0.0145(19) 0.0034(16) -0.0029(16) 0.0099(18)
C122 0.037(3) 0.032(2) 0.034(3) 0.009(2) 0.002(2) 0.016(2)
C123 0.044(3) 0.029(3) 0.047(3) 0.016(2) 0.003(2) 0.019(2)
C124 0.041(3) 0.033(3) 0.040(3) 0.019(2) 0.009(2) 0.011(2)
C125 0.035(3) 0.031(2) 0.027(2) 0.009(2) 0.0047(19) 0.010(2)
C1S 0.047(4) 0.073(5) 0.097(6) 0.044(4) 0.009(3) 0.025(3)
Cl1 0.0875(16) 0.127(2) 0.147(2) 0.0142(18) 0.0304(15) 0.0672(16)
Cl2 0.0554(10) 0.1232(18) 0.0964(15) 0.0664(14) 0.0192(10) 0.0234(11)
C2S 0.149(19) 0.16(2) 0.075(13) 0.064(13) -0.038(12) -0.034(15)
Cl3 0.1165(17) 0.0678(12) 0.0754(13) 0.0142(10) 0.0186(12) 0.0392(12)

loop_
_atom_type_symbol
_atom_type_description
_atom_type_scat_dispersion_real
_atom_type_scat_dispersion_imag
_atom_type_scat_source
C C 0.0033 0.0016 'International Tables Vol C Tables 4.2.6.8 and 6.1.1.4'
H H 0.0000 0.0000 'International Tables Vol C Tables 4.2.6.8 and 6.1.1.4'
N N 0.0061 0.0033 'International Tables Vol C Tables 4.2.6.8 and 6.1.1.4'
Cl Cl 0.1484 0.1585 'International Tables Vol C Tables 4.2.6.8 and 6.1.1.4'
Ni Ni 0.3393 1.1124 'International Tables Vol C Tables 4.2.6.8 and 6.1.1.4'

loop_
_geom_angle_atom_site_label_1
_geom_angle_atom_site_label_2
_geom_angle_atom_site_label_3
_geom_angle
_geom_angle_site_symmetry_1
_geom_angle_site_symmetry_3
_geom_angle_publ_flag
N13 Ni1 N7 99.10(16) . . ?
N13 Ni1 N10 97.27(16) . . ?
N7 Ni1 N10 89.16(14) . . ?
N13 Ni1 N1 95.72(16) . . ?
N7 Ni1 N1 165.14(15) . . ?
N10 Ni1 N1 87.84(14) . . ?
N13 Ni1 N4 97.66(16) . . ?
N7 Ni1 N4 88.09(14) . . ?
N10 Ni1 N4 165.07(15) . . ?
N1 Ni1 N4 91.08(14) . . ?
N13 Ni1 Ni2 177.59(13) . . ?
N7 Ni1 Ni2 83.31(10) . . ?
N10 Ni1 Ni2 82.59(10) . . ?
N1 Ni1 Ni2 81.87(11) . . ?
N4 Ni1 Ni2 82.51(10) . . ?
N8 Ni2 N2 179.10(16) . . ?
N8 Ni2 N5 89.98(15) . . ?
N2 Ni2 N5 89.57(15) . . ?
N8 Ni2 N11 90.25(15) . . ?
N2 Ni2 N11 90.20(15) . . ?
N5 Ni2 N11 179.50(17) . . ?
N8 Ni2 Ni1 89.20(11) . . ?
N2 Ni2 Ni1 90.02(11) . . ?
N5 Ni2 Ni1 90.59(11) . . ?
N11 Ni2 Ni1 89.86(11) . . ?
N8 Ni2 Ni3 90.16(11) . . ?
N2 Ni2 Ni3 90.62(11) . . ?
N5 Ni2 Ni3 89.75(11) . . ?
N11 Ni2 Ni3 89.81(11) . . ?
Ni1 Ni2 Ni3 179.28(3) . . ?
N16 Ni3 N12 98.53(14) . . ?
N16 Ni3 N9 98.51(15) . . ?
N12 Ni3 N9 89.55(13) . . ?
N16 Ni3 N6 96.76(14) . . ?
N12 Ni3 N6 164.69(14) . . ?
N9 Ni3 N6 87.31(13) . . ?
N16 Ni3 N3 96.74(15) . . ?
N12 Ni3 N3 88.99(13) . . ?
N9 Ni3 N3 164.73(14) . . ?
N6 Ni3 N3 90.11(13) . . ?
N16 Ni3 Ni2 178.34(11) . . ?
N12 Ni3 Ni2 82.67(10) . . ?
N9 Ni3 Ni2 82.63(10) . . ?
N6 Ni3 Ni2 82.07(10) . . ?
N3 Ni3 Ni2 82.11(10) . . ?
C15 N1 C11 118.3(4) . . ?
C15 N1 Ni1 121.2(3) . . ?
C11 N1 Ni1 120.5(3) . . ?
C11 N2 C31 122.9(4) . . ?
C11 N2 Ni2 118.6(3) . . ?
C31 N2 Ni2 118.5(3) . . ?
C35 N3 C31 118.3(4) . . ?
C35 N3 Ni3 121.3(3) . . ?
C31 N3 Ni3 120.2(3) . . ?
C45 N4 C41 118.5(4) . . ?
C45 N4 Ni1 120.9(3) . . ?
C41 N4 Ni1 120.6(3) . . ?
C61 N5 C41 123.0(3) . . ?
C61 N5 Ni2 118.3(3) . . ?
C41 N5 Ni2 118.6(3) . . ?
C65 N6 C61 118.9(4) . . ?
C65 N6 Ni3 120.9(3) . . ?
C61 N6 Ni3 120.0(3) . . ?
C71 N7 C75 118.7(4) . . ?
C71 N7 Ni1 119.9(3) . . ?
C75 N7 Ni1 121.2(3) . . ?
C71 N8 C91 122.0(4) . . ?
C71 N8 Ni2 119.1(3) . . ?
C91 N8 Ni2 118.8(3) . . ?
C95 N9 C91 118.3(4) . . ?
C95 N9 Ni3 121.1(3) . . ?
C91 N9 Ni3 120.6(3) . . ?
C101 N10 C105 119.0(4) . . ?
C101 N10 Ni1 120.2(3) . . ?
C105 N10 Ni1 120.8(3) . . ?
C101 N11 C121 122.8(3) . . ?
C101 N11 Ni2 119.0(3) . . ?
C121 N11 Ni2 118.2(3) . . ?
C125 N12 C121 118.3(4) . . ?
C125 N12 Ni3 120.7(3) . . ?
C121 N12 Ni3 120.8(3) . . ?
C1 N13 Ni1 169.2(5) . . ?
C2 N14 C1 109.4(12) . . ?
C1 N14A C2 117.4(11) . . ?
C2 N14B C1 109.7(15) . . ?
C3 N16 Ni3 160.7(4) . . ?
C4 N17 C3 114(3) . . ?
C4 N17A C3 117.1(18) . . ?
C3 N17B C4 122.7(10) . . ?
N13 C1 N14A 166.6(9) . . ?
N13 C1 N14 153.8(11) . . ?
N14A C1 N14 30.6(7) . . ?
N13 C1 N14B 147.2(12) . . ?
N14A C1 N14B 33.2(9) . . ?
N14 C1 N14B 59.0(12) . . ?
N15 C2 N14A 168.2(10) . . ?
N15 C2 N14B 145.5(13) . . ?
N14A C2 N14B 34.6(9) . . ?
N15 C2 N14 153.0(11) . . ?
N14A C2 N14 30.7(7) . . ?
N14B C2 N14 61.6(12) . . ?
N16 C3 N17B 168.3(8) . . ?
N16 C3 N17A 161.5(16) . . ?
N17B C3 N17A 21.3(9) . . ?
N16 C3 N17 148(2) . . ?
N17B C3 N17 31.7(19) . . ?
N17A C3 N17 50(2) . . ?
N18 C4 N17B 170.5(11) . . ?
N18 C4 N17A 163.3(18) . . ?
N17B C4 N17A 21.6(10) . . ?
N18 C4 N17 145(2) . . ?
N17B C4 N17 32.0(19) . . ?
N17A C4 N17 52(3) . . ?
N1 C11 N2 115.1(4) . . ?
N1 C11 C12 120.8(4) . . ?
N2 C11 C12 123.9(4) . . ?
C13 C12 C11 119.6(5) . . ?
C12 C13 C14 119.6(5) . . ?
C15 C14 C13 118.4(5) . . ?
N1 C15 C14 123.3(5) . . ?
N3 C31 N2 115.8(4) . . ?
N3 C31 C32 120.4(4) . . ?
N2 C31 C32 123.5(4) . . ?
C33 C32 C31 119.3(5) . . ?
C34 C33 C32 120.1(5) . . ?
C35 C34 C33 117.9(5) . . ?
N3 C35 C34 124.0(5) . . ?
N4 C41 N5 115.8(4) . . ?
N4 C41 C42 120.6(4) . . ?
N5 C41 C42 123.5(4) . . ?
C43 C42 C41 119.9(5) . . ?
C42 C43 C44 118.8(5) . . ?
C45 C44 C43 118.7(5) . . ?
N4 C45 C44 123.5(5) . . ?
N6 C61 N5 115.8(4) . . ?
N6 C61 C62 120.1(4) . . ?
N5 C61 C62 123.9(4) . . ?
C63 C62 C61 119.6(4) . . ?
C62 C63 C64 119.7(4) . . ?
C65 C64 C63 118.2(4) . . ?
N6 C65 C64 123.5(4) . . ?
N7 C71 N8 115.6(4) . . ?
N7 C71 C72 120.2(4) . . ?
N8 C71 C72 124.0(4) . . ?
C73 C72 C71 120.1(5) . . ?
C72 C73 C74 119.5(5) . . ?
C75 C74 C73 118.0(4) . . ?
N7 C75 C74 123.5(5) . . ?
N9 C91 N8 115.5(4) . . ?
N9 C91 C92 120.7(4) . . ?
N8 C91 C92 123.6(4) . . ?
C93 C92 C91 119.5(4) . . ?
C92 C93 C94 119.8(4) . . ?
C95 C94 C93 118.0(4) . . ?
N9 C95 C94 123.7(4) . . ?
N10 C101 N11 116.0(4) . . ?
N10 C101 C102 120.4(4) . . ?
N11 C101 C102 123.4(4) . . ?
C103 C102 C101 119.3(4) . . ?
C102 C103 C104 119.7(4) . . ?
C105 C104 C103 118.3(4) . . ?
N10 C105 C104 123.4(5) . . ?
N12 C121 N11 115.2(3) . . ?
N12 C121 C122 120.7(4) . . ?
N11 C121 C122 123.8(4) . . ?
C123 C122 C121 119.0(5) . . ?
C122 C123 C124 120.5(4) . . ?
C125 C124 C123 117.4(4) . . ?
N12 C125 C124 124.2(5) . . ?
Cl1 C1S Cl2 110.9(4) . . ?
Cl3 C2S Cl3 110.0(4) . 2_575 ?
C2S Cl3 C2S 70.0(4) . 2_575 ?
Cl5 C3S Cl4 112.3(9) . . ?
Cl5A C3SA Cl4A 96.6(8) . . ?

loop_
_geom_bond_atom_site_label_1
_geom_bond_atom_site_label_2
_geom_bond_distance
_geom_bond_site_symmetry_2
_geom_bond_publ_flag
Ni1 N13 2.003(4) . ?
Ni1 N7 2.078(4) . ?
Ni1 N10 2.087(3) . ?
Ni1 N1 2.092(4) . ?
Ni1 N4 2.099(4) . ?
Ni1 Ni2 2.4044(8) . ?
Ni2 N8 1.879(3) . ?
Ni2 N2 1.882(3) . ?
Ni2 N5 1.883(3) . ?
Ni2 N11 1.887(3) . ?
Ni2 Ni3 2.4082(8) . ?
Ni3 N16 2.054(4) . ?
Ni3 N12 2.075(3) . ?
Ni3 N9 2.079(3) . ?
Ni3 N6 2.090(3) . ?
Ni3 N3 2.112(4) . ?
N1 C15 1.353(6) . ?
N1 C11 1.355(6) . ?
N2 C11 1.375(5) . ?
N2 C31 1.378(5) . ?
N3 C35 1.346(6) . ?
N3 C31 1.352(6) . ?
N4 C45 1.346(6) . ?
N4 C41 1.348(6) . ?
N5 C61 1.367(5) . ?
N5 C41 1.380(5) . ?
N6 C65 1.346(5) . ?
N6 C61 1.355(5) . ?
N7 C71 1.349(5) . ?
N7 C75 1.350(5) . ?
N8 C71 1.379(5) . ?
N8 C91 1.381(5) . ?
N9 C95 1.349(5) . ?
N9 C91 1.356(5) . ?
N10 C101 1.343(5) . ?
N10 C105 1.345(6) . ?
N11 C101 1.377(5) . ?
N11 C121 1.379(5) . ?
N12 C125 1.340(5) . ?
N12 C121 1.355(5) . ?
N13 C1 1.131(7) . ?
N14 C2 1.385(17) . ?
N14 C1 1.396(17) . ?
N14A C1 1.324(14) . ?
N14A C2 1.332(14) . ?
N14B C2 1.34(2) . ?
N14B C1 1.44(2) . ?
N15 C2 1.100(8) . ?
N16 C3 1.110(6) . ?
N17 C4 1.36(4) . ?
N17 C3 1.39(4) . ?
N17A C4 1.34(2) . ?
N17A C3 1.37(2) . ?
N17B C3 1.312(13) . ?
N17B C4 1.315(13) . ?
N18 C4 1.153(7) . ?
C11 C12 1.400(6) . ?
C12 C13 1.367(7) . ?
C13 C14 1.388(7) . ?
C14 C15 1.364(7) . ?
C31 C32 1.409(6) . ?
C32 C33 1.375(7) . ?
C33 C34 1.373(8) . ?
C34 C35 1.369(7) . ?
C41 C42 1.407(6) . ?
C42 C43 1.370(7) . ?
C43 C44 1.390(8) . ?
C44 C45 1.363(7) . ?
C61 C62 1.410(6) . ?
C62 C63 1.373(6) . ?
C63 C64 1.385(7) . ?
C64 C65 1.368(6) . ?
C71 C72 1.404(6) . ?
C72 C73 1.366(6) . ?
C73 C74 1.388(7) . ?
C74 C75 1.367(7) . ?
C91 C92 1.405(6) . ?
C92 C93 1.369(6) . ?
C93 C94 1.388(7) . ?
C94 C95 1.369(6) . ?
C101 C102 1.412(6) . ?
C102 C103 1.371(7) . ?
C103 C104 1.383(7) . ?
C104 C105 1.367(7) . ?
C121 C122 1.407(6) . ?
C122 C123 1.369(7) . ?
C123 C124 1.382(7) . ?
C124 C125 1.371(6) . ?
C1S Cl1 1.755(6) . ?
C1S Cl2 1.761(6) . ?
C2S Cl3 1.785(5) . ?
C2S Cl3 1.794(5) 2_575 ?
Cl3 C2S 1.794(5) 2_575 ?
C3S Cl5 1.797(12) . ?
C3S Cl4 1.810(12) . ?
C3SA Cl5A 1.766(12) . ?
C3SA Cl4A 1.818(12) . ?

loop_
_cod_changelog_entry_id
_cod_changelog_entry_author
_cod_changelog_entry_date
_cod_changelog_entry_text
1 'Vaitkus, Antanas' 2022-05-06T18:40:00+03:00 'Updated bibliographic information.'
